data_4316898
loop_
_publ_author_name
'Sayandev Chatterjee'
'Jeanette A. Krause'
'Allen G. Oliver'
'William B. Connick'

_publ_contact_author_address
;     Department of Chemistry
      University of Cincinnati
      Cincinnati, OH 45221
;
_publ_contact_author_email bill.connick@uc.edu
_publ_contact_author_fax '513 556 9239'
_publ_contact_author_name 'Dr. William B. Connick'
_publ_contact_author_phone '513 556 0148 '
_publ_section_title
;
 Intramolecular NH...Pt Interactions of Platinum(II) Diimine Complexes
 with Phenyl Ligands
;
_journal_name_full 'Inorganic Chemistry'
_journal_page_first 9798
_journal_page_last 9808
_journal_paper_doi 10.1021/ic1007582
_journal_volume 49
_journal_year 2010
_chemical_formula_moiety 'C24 H32 N2 Pt'
_chemical_formula_sum 'C24 H32 N2 Pt'
_chemical_formula_weight 543.61
_chemical_name_systematic
; 
 ? 
;
_space_group_IT_number 61
_symmetry_cell_setting orthorhombic
_symmetry_space_group_name_Hall '-P 2ac 2ab'
_symmetry_space_group_name_H-M 'P b c a'
_atom_sites_solution_hydrogens geom
_atom_sites_solution_primary direct
_atom_sites_solution_secondary difmap
_audit_creation_method SHELXL-97
_cell_angle_alpha 90.00
_cell_angle_beta 90.00
_cell_angle_gamma 90.00
_cell_formula_units_Z 8
_cell_length_a 10.751(2)
_cell_length_b 19.283(4)
_cell_length_c 19.935(4)
_cell_measurement_reflns_used 8726
_cell_measurement_temperature 150(2)
_cell_measurement_theta_max 28.86
_cell_measurement_theta_min 2.56
_cell_volume 4132.8(14)
_computing_cell_refinement 'Bruker SAINT v7.34A'
_computing_data_collection 'Bruker APEX2 v2.1-4'
_computing_data_reduction 'Bruker SAINT v7.34A'
_computing_molecular_graphics 'Bruker SHELXTL v6.14'
_computing_publication_material 'Bruker SHELXTL v6.14'
_computing_structure_refinement 'Bruker SHELXTL v6.14'
_computing_structure_solution 'Bruker SHELXTL v6.14'
_diffrn_ambient_temperature 150(2)
_diffrn_detector_area_resol_mean 0.83
_diffrn_measured_fraction_theta_full 0.999
_diffrn_measured_fraction_theta_max 0.999
_diffrn_measurement_device_type 'Bruker APEXII'
_diffrn_measurement_method 'omega scans'
_diffrn_radiation_monochromator 'Si-<111> channel cut crystal'
_diffrn_radiation_source synchrotron
_diffrn_radiation_type synchrotron
_diffrn_radiation_wavelength 0.77490
_diffrn_reflns_av_R_equivalents 0.1048
_diffrn_reflns_av_sigmaI/netI 0.0446
_diffrn_reflns_limit_h_max 12
_diffrn_reflns_limit_h_min -12
_diffrn_reflns_limit_k_max 23
_diffrn_reflns_limit_k_min -23
_diffrn_reflns_limit_l_max 24
_diffrn_reflns_limit_l_min -24
_diffrn_reflns_number 39678
_diffrn_reflns_theta_full 27.83
_diffrn_reflns_theta_max 27.83
_diffrn_reflns_theta_min 2.56
_exptl_absorpt_coefficient_mu 8.426
_exptl_absorpt_correction_T_max 0.9205
_exptl_absorpt_correction_T_min 0.3123
_exptl_absorpt_correction_type multi-scan
_exptl_absorpt_process_details 'SADABS v2008/1 (Sheldrick)'
_exptl_crystal_colour colorless
_exptl_crystal_density_diffrn 1.747
_exptl_crystal_density_method 'not measured'
_exptl_crystal_description needle
_exptl_crystal_F_000 2144
_exptl_crystal_size_max 0.18
_exptl_crystal_size_mid 0.01
_exptl_crystal_size_min 0.01
_refine_diff_density_max 1.113
_refine_diff_density_min -1.046
_refine_diff_density_rms 0.146
_refine_ls_extinction_coef 0.00078(6)
_refine_ls_extinction_expression Fc^*^=kFc[1+0.001xFc^2^\l^3^/sin(2\q)]^-1/4^
_refine_ls_extinction_method SHELXL
_refine_ls_goodness_of_fit_ref 1.017
_refine_ls_hydrogen_treatment constr
_refine_ls_matrix_type full
_refine_ls_number_parameters 245
_refine_ls_number_reflns 3778
_refine_ls_number_restraints 0
_refine_ls_restrained_S_all 1.017
_refine_ls_R_factor_all 0.0438
_refine_ls_R_factor_gt 0.0284
_refine_ls_shift/su_max 0.001
_refine_ls_shift/su_mean 0.000
_refine_ls_structure_factor_coef Fsqd
_refine_ls_weighting_details 'calc w=1/[\s^2^(Fo^2^)+(0.0255P)^2^+11.7865P] where P=(Fo^2^+2Fc^2^)/3'
_refine_ls_weighting_scheme calc
_refine_ls_wR_factor_gt 0.0661
_refine_ls_wR_factor_ref 0.0737
_reflns_number_gt 2927
_reflns_number_total 3778
_reflns_threshold_expression >2\s(I)
_cod_data_source_file ic1007582_si_001_1.cif
_cod_data_source_block 6
_cod_depositor_comments
;
The following automatic conversions were performed:

'_symmetry_cell_setting' value 'Orthorhombic' changed to
'orthorhombic' according to the built-in table from CIF Core
dictionary named 'cif_core.dic' version 2.4.1 from 2010-06-29.

Automatic conversion script
Id: cif_fix_values 1646 2011-03-28 12:23:43Z adriana 
;
_cod_original_cell_volume 4132.7(14)
_cod_database_code 4316898

loop_
_symmetry_equiv_pos_as_xyz
'x, y, z'
'-x+1/2, -y, z+1/2'
'-x, y+1/2, -z+1/2'
'x+1/2, -y+1/2, -z'
'-x, -y, -z'
'x-1/2, y, -z-1/2'
'x, -y-1/2, z-1/2'
'-x-1/2, y-1/2, z'

loop_
_atom_site_label
_atom_site_type_symbol
_atom_site_fract_x
_atom_site_fract_y
_atom_site_fract_z
_atom_site_U_iso_or_equiv
_atom_site_adp_type
_atom_site_occupancy
_atom_site_symmetry_multiplicity
_atom_site_calc_flag
_atom_site_refinement_flags
_atom_site_disorder_assembly
_atom_site_disorder_group
Pt Pt 0.640108(18) 0.031832(10) 0.278814(10) 0.01939(10) Uani 1 1 d . . .
N1 N 0.5829(4) 0.1188(2) 0.2116(2) 0.0211(10) Uani 1 1 d . . .
N2 N 0.6968(4) -0.0516(2) 0.2076(2) 0.0201(10) Uani 1 1 d . . .
C1 C 0.5676(5) 0.0953(3) 0.3464(3) 0.0216(11) Uani 1 1 d . . .
C2 C 0.5199(5) 0.0784(3) 0.4106(3) 0.0240(12) Uani 1 1 d . . .
H2 H 0.5302 0.0327 0.4273 0.029 Uiso 1 1 calc R . .
C3 C 0.4587(5) 0.1270(3) 0.4494(3) 0.0267(13) Uani 1 1 d . . .
H3 H 0.4275 0.1139 0.4921 0.032 Uiso 1 1 calc R . .
C4 C 0.4416(5) 0.1948(3) 0.4273(3) 0.0290(13) Uani 1 1 d . . .
H4 H 0.4008 0.2280 0.4547 0.035 Uiso 1 1 calc R . .
C5 C 0.4858(5) 0.2127(3) 0.3641(3) 0.0283(13) Uani 1 1 d . . .
H5 H 0.4749 0.2586 0.3478 0.034 Uiso 1 1 calc R . .
C6 C 0.5455(5) 0.1640(3) 0.3247(3) 0.0248(12) Uani 1 1 d . . .
C7 C 0.5962(5) 0.1806(3) 0.2570(3) 0.0247(12) Uani 1 1 d . . .
H7A H 0.6850 0.1935 0.2608 0.030 Uiso 1 1 calc R . .
H7B H 0.5506 0.2205 0.2377 0.030 Uiso 1 1 calc R . .
C8 C 0.4499(5) 0.1088(3) 0.1912(3) 0.0251(13) Uani 1 1 d . . .
H8A H 0.3980 0.1061 0.2321 0.030 Uiso 1 1 calc R . .
H8B H 0.4423 0.0639 0.1674 0.030 Uiso 1 1 calc R . .
C9 C 0.3984(5) 0.1660(3) 0.1460(3) 0.0319(14) Uani 1 1 d . . .
H9A H 0.3135 0.1534 0.1311 0.038 Uiso 1 1 calc R . .
H9B H 0.3928 0.2098 0.1717 0.038 Uiso 1 1 calc R . .
C10 C 0.4811(6) 0.1768(4) 0.0851(3) 0.0375(15) Uani 1 1 d . . .
H10A H 0.4511 0.2175 0.0594 0.045 Uiso 1 1 calc R . .
H10B H 0.4759 0.1357 0.0555 0.045 Uiso 1 1 calc R . .
C11 C 0.6173(5) 0.1886(3) 0.1058(3) 0.0289(13) Uani 1 1 d . . .
H11A H 0.6702 0.1910 0.0652 0.035 Uiso 1 1 calc R . .
H11B H 0.6246 0.2334 0.1298 0.035 Uiso 1 1 calc R . .
C12 C 0.6626(5) 0.1302(3) 0.1510(3) 0.0264(13) Uani 1 1 d . . .
H12A H 0.6656 0.0868 0.1246 0.032 Uiso 1 1 calc R . .
H12B H 0.7484 0.1409 0.1659 0.032 Uiso 1 1 calc R . .
C13 C 0.7117(5) -0.0361(3) 0.3429(3) 0.0216(11) Uani 1 1 d . . .
C14 C 0.7599(5) -0.0221(3) 0.4077(3) 0.0236(12) Uani 1 1 d . . .
H14 H 0.7533 0.0234 0.4257 0.028 Uiso 1 1 calc R . .
C15 C 0.8170(5) -0.0741(3) 0.4455(3) 0.0282(13) Uani 1 1 d . . .
H15 H 0.8481 -0.0637 0.4889 0.034 Uiso 1 1 calc R . .
C16 C 0.8287(5) -0.1402(3) 0.4206(3) 0.0287(13) Uani 1 1 d . . .
H16 H 0.8671 -0.1753 0.4469 0.034 Uiso 1 1 calc R . .
C17 C 0.7836(5) -0.1555(3) 0.3563(3) 0.0271(13) Uani 1 1 d . . .
H17 H 0.7913 -0.2012 0.3388 0.033 Uiso 1 1 calc R . .
C18 C 0.7276(5) -0.1038(3) 0.3182(3) 0.0253(13) Uani 1 1 d . . .
C19 C 0.6789(5) -0.1159(3) 0.2490(3) 0.0247(12) Uani 1 1 d . . .
H19A H 0.5894 -0.1278 0.2511 0.030 Uiso 1 1 calc R . .
H19B H 0.7237 -0.1553 0.2281 0.030 Uiso 1 1 calc R . .
C20 C 0.8307(5) -0.0419(3) 0.1894(3) 0.0235(12) Uani 1 1 d . . .
H20A H 0.8809 -0.0439 0.2310 0.028 Uiso 1 1 calc R . .
H20B H 0.8411 0.0049 0.1699 0.028 Uiso 1 1 calc R . .
C21 C 0.8820(5) -0.0949(3) 0.1401(3) 0.0295(13) Uani 1 1 d . . .
H21A H 0.8840 -0.1412 0.1615 0.035 Uiso 1 1 calc R . .
H21B H 0.9682 -0.0821 0.1277 0.035 Uiso 1 1 calc R . .
C22 C 0.8009(5) -0.0980(3) 0.0764(3) 0.0314(13) Uani 1 1 d . . .
H22A H 0.8071 -0.0535 0.0518 0.038 Uiso 1 1 calc R . .
H22B H 0.8310 -0.1354 0.0466 0.038 Uiso 1 1 calc R . .
C23 C 0.6660(5) -0.1115(3) 0.0954(3) 0.0293(14) Uani 1 1 d . . .
H23A H 0.6589 -0.1584 0.1153 0.035 Uiso 1 1 calc R . .
H23B H 0.6138 -0.1102 0.0545 0.035 Uiso 1 1 calc R . .
C24 C 0.6179(5) -0.0577(3) 0.1458(3) 0.0252(13) Uani 1 1 d . . .
H24A H 0.6141 -0.0119 0.1234 0.030 Uiso 1 1 calc R . .
H24B H 0.5323 -0.0704 0.1592 0.030 Uiso 1 1 calc R . .

loop_
_atom_site_aniso_label
_atom_site_aniso_U_11
_atom_site_aniso_U_22
_atom_site_aniso_U_33
_atom_site_aniso_U_23
_atom_site_aniso_U_13
_atom_site_aniso_U_12
Pt 0.01909(14) 0.02426(14) 0.01483(13) -0.00086(9) 0.00016(9) -0.00040(8)
N1 0.021(2) 0.032(2) 0.011(2) 0.0007(18) -0.002(2) 0.001(2)
N2 0.019(2) 0.025(2) 0.016(2) 0.0002(18) 0.000(2) -0.0004(19)
C1 0.017(3) 0.028(3) 0.020(3) 0.002(2) 0.000(2) -0.004(2)
C2 0.025(3) 0.027(3) 0.020(3) -0.002(2) -0.002(2) 0.000(2)
C3 0.020(3) 0.044(3) 0.017(3) -0.004(2) -0.001(2) -0.007(2)
C4 0.025(3) 0.041(3) 0.021(3) -0.014(3) 0.002(3) 0.003(3)
C5 0.026(3) 0.031(3) 0.028(3) -0.006(3) -0.004(3) 0.003(3)
C6 0.019(3) 0.036(3) 0.020(3) -0.001(2) -0.003(2) -0.004(2)
C7 0.023(3) 0.027(3) 0.023(3) -0.007(2) 0.002(3) -0.004(2)
C8 0.024(3) 0.030(3) 0.022(3) 0.000(2) -0.004(2) 0.003(2)
C9 0.025(3) 0.041(4) 0.030(3) 0.007(3) -0.004(3) 0.005(3)
C10 0.032(3) 0.053(4) 0.028(3) 0.009(3) -0.002(3) 0.000(3)
C11 0.033(3) 0.035(3) 0.019(3) 0.006(2) 0.003(3) -0.001(3)
C12 0.029(3) 0.032(3) 0.019(3) -0.001(2) -0.001(2) -0.002(2)
C13 0.015(3) 0.030(3) 0.020(3) 0.001(2) 0.002(2) 0.000(2)
C14 0.023(3) 0.031(3) 0.017(3) -0.002(2) 0.002(2) 0.002(2)
C15 0.027(3) 0.042(4) 0.016(3) 0.003(2) 0.000(2) 0.002(3)
C16 0.028(3) 0.033(3) 0.025(3) 0.008(2) 0.000(3) 0.004(2)
C17 0.029(3) 0.027(3) 0.026(3) 0.002(2) 0.006(2) 0.001(3)
C18 0.023(3) 0.031(3) 0.022(3) -0.004(2) 0.008(2) -0.002(2)
C19 0.028(3) 0.027(3) 0.018(3) -0.005(2) 0.006(3) -0.002(2)
C20 0.018(3) 0.030(3) 0.022(3) -0.001(2) 0.001(2) -0.004(2)
C21 0.025(3) 0.038(3) 0.025(3) -0.007(3) 0.006(2) -0.002(3)
C22 0.033(3) 0.043(4) 0.018(3) -0.008(3) 0.007(3) 0.001(3)
C23 0.031(3) 0.033(3) 0.024(3) -0.008(2) 0.002(3) -0.010(2)
C24 0.023(3) 0.034(3) 0.018(3) -0.009(2) -0.002(2) -0.001(2)

loop_
_atom_type_symbol
_atom_type_description
_atom_type_scat_dispersion_real
_atom_type_scat_dispersion_imag
_atom_type_scat_source
C C -0.0020 0.0020 'International Tables Vol C Tables 4.2.6.8 and 6.1.1.4'
H H 0.0000 0.0000 'International Tables Vol C Tables 4.2.6.8 and 6.1.1.4'
N N -0.0031 0.0040 'International Tables Vol C Tables 4.2.6.8 and 6.1.1.4'
Pt Pt -2.9671 9.6560 'International Tables Vol C Tables 4.2.6.8 and 6.1.1.4'

loop_
_geom_angle_atom_site_label_1
_geom_angle_atom_site_label_2
_geom_angle_atom_site_label_3
_geom_angle
_geom_angle_site_symmetry_1
_geom_angle_site_symmetry_3
_geom_angle_publ_flag
C1 Pt C13 97.0(2) . . ?
C1 Pt N2 170.58(19) . . ?
C13 Pt N2 80.11(19) . . ?
C1 Pt N1 80.53(19) . . ?
C13 Pt N1 171.33(19) . . ?
N2 Pt N1 103.57(16) . . ?
C12 N1 C8 110.3(4) . . ?
C12 N1 C7 108.3(4) . . ?
C8 N1 C7 110.8(4) . . ?
C12 N1 Pt 115.9(3) . . ?
C8 N1 Pt 109.2(3) . . ?
C7 N1 Pt 102.0(3) . . ?
C20 N2 C24 110.8(4) . . ?
C20 N2 C19 111.0(4) . . ?
C24 N2 C19 108.3(4) . . ?
C20 N2 Pt 109.1(3) . . ?
C24 N2 Pt 115.1(3) . . ?
C19 N2 Pt 102.2(3) . . ?
C6 C1 C2 115.5(5) . . ?
C6 C1 Pt 116.0(4) . . ?
C2 C1 Pt 127.9(4) . . ?
C3 C2 C1 121.5(5) . . ?
C2 C3 C4 121.5(5) . . ?
C5 C4 C3 118.4(5) . . ?
C6 C5 C4 120.3(6) . . ?
C5 C6 C1 122.8(5) . . ?
C5 C6 C7 122.6(5) . . ?
C1 C6 C7 114.6(5) . . ?
C6 C7 N1 109.9(4) . . ?
N1 C8 C9 114.4(5) . . ?
C10 C9 C8 111.0(5) . . ?
C9 C10 C11 111.2(5) . . ?
C12 C11 C10 110.8(5) . . ?
N1 C12 C11 113.8(5) . . ?
C18 C13 C14 116.8(5) . . ?
C18 C13 Pt 115.7(4) . . ?
C14 C13 Pt 127.1(4) . . ?
C15 C14 C13 121.0(5) . . ?
C16 C15 C14 120.8(5) . . ?
C15 C16 C17 119.6(5) . . ?
C18 C17 C16 119.8(5) . . ?
C17 C18 C13 121.8(5) . . ?
C17 C18 C19 122.9(5) . . ?
C13 C18 C19 115.3(5) . . ?
C18 C19 N2 109.4(4) . . ?
N2 C20 C21 114.9(4) . . ?
C20 C21 C22 110.7(5) . . ?
C23 C22 C21 109.9(5) . . ?
C22 C23 C24 111.6(5) . . ?
N2 C24 C23 113.6(5) . . ?

loop_
_geom_bond_atom_site_label_1
_geom_bond_atom_site_label_2
_geom_bond_distance
_geom_bond_site_symmetry_2
_geom_bond_publ_flag
Pt C1 1.980(5) . ?
Pt C13 1.985(5) . ?
Pt N2 2.231(4) . ?
Pt N1 2.233(4) . ?
N1 C12 1.497(7) . ?
N1 C8 1.499(7) . ?
N1 C7 1.503(7) . ?
N2 C20 1.495(7) . ?
N2 C24 1.500(7) . ?
N2 C19 1.503(7) . ?
C1 C6 1.413(8) . ?
C1 C2 1.417(7) . ?
C2 C3 1.382(8) . ?
C3 C4 1.392(8) . ?
C4 C5 1.390(8) . ?
C5 C6 1.381(8) . ?
C6 C7 1.492(8) . ?
C8 C9 1.528(8) . ?
C9 C10 1.520(8) . ?
C10 C11 1.539(8) . ?
C11 C12 1.522(8) . ?
C13 C18 1.405(7) . ?
C13 C14 1.417(7) . ?
C14 C15 1.396(8) . ?
C15 C16 1.373(8) . ?
C16 C17 1.402(8) . ?
C17 C18 1.392(8) . ?
C18 C19 1.494(8) . ?
C20 C21 1.521(8) . ?
C21 C22 1.541(8) . ?
C22 C23 1.521(8) . ?
C23 C24 1.533(7) . ?

loop_
_geom_torsion_atom_site_label_1
_geom_torsion_atom_site_label_2
_geom_torsion_atom_site_label_3
_geom_torsion_atom_site_label_4
_geom_torsion
_geom_torsion_site_symmetry_1
_geom_torsion_site_symmetry_2
_geom_torsion_site_symmetry_3
_geom_torsion_site_symmetry_4
_geom_torsion_publ_flag
C1 Pt N1 C12 148.3(4) . . . . ?
C13 Pt N1 C12 73.9(13) . . . . ?
N2 Pt N1 C12 -40.3(4) . . . . ?
C1 Pt N1 C8 -86.4(3) . . . . ?
C13 Pt N1 C8 -160.8(12) . . . . ?
N2 Pt N1 C8 84.9(3) . . . . ?
C1 Pt N1 C7 30.9(3) . . . . ?
C13 Pt N1 C7 -43.5(13) . . . . ?
N2 Pt N1 C7 -157.8(3) . . . . ?
C1 Pt N2 C20 -158.3(11) . . . . ?
C13 Pt N2 C20 -85.2(3) . . . . ?
N1 Pt N2 C20 86.8(3) . . . . ?
C1 Pt N2 C24 76.5(12) . . . . ?
C13 Pt N2 C24 149.6(4) . . . . ?
N1 Pt N2 C24 -38.5(4) . . . . ?
C1 Pt N2 C19 -40.7(13) . . . . ?
C13 Pt N2 C19 32.5(3) . . . . ?
N1 Pt N2 C19 -155.6(3) . . . . ?
C13 Pt C1 C6 157.8(4) . . . . ?
N2 Pt C1 C6 -130.4(10) . . . . ?
N1 Pt C1 C6 -13.7(4) . . . . ?
C13 Pt C1 C2 -31.4(5) . . . . ?
N2 Pt C1 C2 40.4(14) . . . . ?
N1 Pt C1 C2 157.1(5) . . . . ?
C6 C1 C2 C3 -1.4(8) . . . . ?
Pt C1 C2 C3 -172.3(4) . . . . ?
C1 C2 C3 C4 -0.3(8) . . . . ?
C2 C3 C4 C5 1.2(8) . . . . ?
C3 C4 C5 C6 -0.3(8) . . . . ?
C4 C5 C6 C1 -1.6(8) . . . . ?
C4 C5 C6 C7 -179.2(5) . . . . ?
C2 C1 C6 C5 2.4(8) . . . . ?
Pt C1 C6 C5 174.4(4) . . . . ?
C2 C1 C6 C7 -179.8(5) . . . . ?
Pt C1 C6 C7 -7.8(6) . . . . ?
C5 C6 C7 N1 -145.5(5) . . . . ?
C1 C6 C7 N1 36.7(6) . . . . ?
C12 N1 C7 C6 -165.5(4) . . . . ?
C8 N1 C7 C6 73.4(5) . . . . ?
Pt N1 C7 C6 -42.8(5) . . . . ?
C12 N1 C8 C9 -52.7(6) . . . . ?
C7 N1 C8 C9 67.2(6) . . . . ?
Pt N1 C8 C9 178.8(4) . . . . ?
N1 C8 C9 C10 53.4(7) . . . . ?
C8 C9 C10 C11 -52.8(7) . . . . ?
C9 C10 C11 C12 53.7(7) . . . . ?
C8 N1 C12 C11 53.5(6) . . . . ?
C7 N1 C12 C11 -67.9(6) . . . . ?
Pt N1 C12 C11 178.2(4) . . . . ?
C10 C11 C12 N1 -54.8(6) . . . . ?
C1 Pt C13 C18 154.6(4) . . . . ?
N2 Pt C13 C18 -16.3(4) . . . . ?
N1 Pt C13 C18 -132.3(11) . . . . ?
C1 Pt C13 C14 -32.6(5) . . . . ?
N2 Pt C13 C14 156.5(5) . . . . ?
N1 Pt C13 C14 40.6(15) . . . . ?
C18 C13 C14 C15 -1.9(8) . . . . ?
Pt C13 C14 C15 -174.7(4) . . . . ?
C13 C14 C15 C16 0.5(9) . . . . ?
C14 C15 C16 C17 0.5(9) . . . . ?
C15 C16 C17 C18 0.1(8) . . . . ?
C16 C17 C18 C13 -1.6(8) . . . . ?
C16 C17 C18 C19 179.2(5) . . . . ?
C14 C13 C18 C17 2.5(8) . . . . ?
Pt C13 C18 C17 176.1(4) . . . . ?
C14 C13 C18 C19 -178.3(5) . . . . ?
Pt C13 C18 C19 -4.7(6) . . . . ?
C17 C18 C19 N2 -146.0(5) . . . . ?
C13 C18 C19 N2 34.8(6) . . . . ?
C20 N2 C19 C18 73.3(5) . . . . ?
C24 N2 C19 C18 -164.8(4) . . . . ?
Pt N2 C19 C18 -42.9(5) . . . . ?
C24 N2 C20 C21 -51.4(6) . . . . ?
C19 N2 C20 C21 68.9(6) . . . . ?
Pt N2 C20 C21 -179.2(4) . . . . ?
N2 C20 C21 C22 54.0(7) . . . . ?
C20 C21 C22 C23 -54.4(7) . . . . ?
C21 C22 C23 C24 55.1(7) . . . . ?
C20 N2 C24 C23 50.9(6) . . . . ?
C19 N2 C24 C23 -71.1(6) . . . . ?
Pt N2 C24 C23 175.3(4) . . . . ?
C22 C23 C24 N2 -54.5(7) . . . . ?
